data_7001083
loop_
_publ_author_name
'Zhou, Ai-Ju'
'Liu, Jun-Liang'
'Herchel, Radovan'
'Leng, Ji-Dong'
'Tong, Ming-Liang'

_publ_section_title
;
 High-spin tetranuclear MnII2MnIV2 clusters with unique Mn(ii)--Mn(iv)
 magnetic exchange: synthesis, structures and magnetism
;
_journal_issue 17
_journal_name_full 'Dalton Transactions'
_journal_page_first 3182
_journal_page_last 3192
_journal_paper_doi 10.1039/b823042k
_journal_year 2009
_chemical_formula_sum 'C24 H48 Fe4 N24 O8'
_chemical_formula_weight 1024.26
_chemical_name_systematic
;
?
;
_space_group_IT_number 2
_symmetry_cell_setting triclinic
_symmetry_space_group_name_Hall '-P 1'
_symmetry_space_group_name_H-M 'P -1'
_atom_sites_solution_hydrogens geom
_atom_sites_solution_primary direct
_atom_sites_solution_secondary difmap
_audit_creation_method SHELXL-97
_cell_angle_alpha 72.778(2)
_cell_angle_beta 65.002(2)
_cell_angle_gamma 70.456(2)
_cell_formula_units_Z 1
_cell_length_a 10.1541(10)
_cell_length_b 10.5976(10)
_cell_length_c 11.1148(10)
_cell_measurement_reflns_used 2265
_cell_measurement_temperature 293(2)
_cell_measurement_theta_max 27.122
_cell_measurement_theta_min 2.462
_cell_volume 1004.66(17)
_computing_cell_refinement 'SAINT-PLUS, Ver. 6.0, 1997'
_computing_data_collection 'SMART, 1998.'
_computing_data_reduction 'SAINT-PLUS, Ver. 6.0, 1997'
_computing_molecular_graphics 'XP, Ver. 6.10, Bruker AXS Inc., 2000'
_computing_publication_material 'SHELXTL-Bruker AXS Inc., 1998'
_computing_structure_refinement 'SHELXL-97 (Sheldrick, 1997)'
_computing_structure_solution 'SHELXS-97 (Sheldrick, 1990)'
_diffrn_ambient_temperature 293(2)
_diffrn_measured_fraction_theta_full 0.971
_diffrn_measured_fraction_theta_max 0.971
_diffrn_measurement_device_type 'CCD area detector'
_diffrn_measurement_method 'phi and omega scans'
_diffrn_radiation_monochromator graphite
_diffrn_radiation_source 'fine-focus sealed tube'
_diffrn_radiation_type MoK\a
_diffrn_radiation_wavelength 0.71073
_diffrn_reflns_av_R_equivalents 0.0169
_diffrn_reflns_av_sigmaI/netI 0.0410
_diffrn_reflns_limit_h_max 12
_diffrn_reflns_limit_h_min -10
_diffrn_reflns_limit_k_max 13
_diffrn_reflns_limit_k_min -13
_diffrn_reflns_limit_l_max 13
_diffrn_reflns_limit_l_min -12
_diffrn_reflns_number 5840
_diffrn_reflns_theta_full 26.00
_diffrn_reflns_theta_max 26.00
_diffrn_reflns_theta_min 2.06
_diffrn_standards_decay_% 0
_diffrn_standards_interval_count 0
_diffrn_standards_interval_time 0
_diffrn_standards_number 0
_exptl_absorpt_coefficient_mu 1.493
_exptl_absorpt_correction_T_max 0.7962
_exptl_absorpt_correction_T_min 0.7545
_exptl_absorpt_correction_type multi-scan
_exptl_absorpt_process_details 'SADABS (Bruker, 2002)'
_exptl_crystal_colour orange
_exptl_crystal_density_diffrn 1.693
_exptl_crystal_density_method 'not measured'
_exptl_crystal_description block
_exptl_crystal_F_000 528
_exptl_crystal_size_max 0.20
_exptl_crystal_size_mid 0.18
_exptl_crystal_size_min 0.16
_refine_diff_density_max 0.493
_refine_diff_density_min -0.251
_refine_diff_density_rms 0.074
_refine_ls_extinction_method none
_refine_ls_goodness_of_fit_ref 1.027
_refine_ls_hydrogen_treatment constr
_refine_ls_matrix_type full
_refine_ls_number_parameters 272
_refine_ls_number_reflns 3824
_refine_ls_number_restraints 0
_refine_ls_restrained_S_all 1.027
_refine_ls_R_factor_all 0.0471
_refine_ls_R_factor_gt 0.0385
_refine_ls_shift/su_max 0.000
_refine_ls_shift/su_mean 0.000
_refine_ls_structure_factor_coef Fsqd
_refine_ls_weighting_details 'calc w=1/[\s^2^(Fo^2^)+(0.0473P)^2^+0.5462P] where P=(Fo^2^+2Fc^2^)/3'
_refine_ls_weighting_scheme calc
_refine_ls_wR_factor_gt 0.0912
_refine_ls_wR_factor_ref 0.0966
_reflns_number_gt 3252
_reflns_number_total 3824
_reflns_threshold_expression >2sigma(I)
_cod_data_source_file b823042k.txt
_cod_data_source_block complex_3
_cod_original_cell_volume 1004.66(16)
_cod_original_sg_symbol_H-M P-1
_cod_database_code 7001083

loop_
_symmetry_equiv_pos_as_xyz
'x, y, z'
'-x, -y, -z'

loop_
_atom_site_label
_atom_site_type_symbol
_atom_site_fract_x
_atom_site_fract_y
_atom_site_fract_z
_atom_site_U_iso_or_equiv
_atom_site_adp_type
_atom_site_occupancy
_atom_site_symmetry_multiplicity
_atom_site_calc_flag
_atom_site_refinement_flags
_atom_site_disorder_assembly
_atom_site_disorder_group
Fe1 Fe 0.58106(4) 0.86638(4) 0.09828(4) 0.02313(12) Uani 1 1 d . . .
Fe2 Fe 0.49076(5) 0.82102(4) -0.13730(4) 0.02866(13) Uani 1 1 d . . .
N1 N 0.8295(3) 0.8389(2) 0.0271(2) 0.0286(5) Uani 1 1 d . . .
N2 N 0.6500(3) 0.7444(2) 0.2937(2) 0.0328(6) Uani 1 1 d . . .
N3 N 0.6243(4) 0.7317(3) -0.2937(3) 0.0521(8) Uani 1 1 d . . .
N4 N 0.7076(4) 0.6294(3) -0.3207(3) 0.0519(8) Uani 1 1 d . . .
N5 N 0.7893(6) 0.5301(5) -0.3506(6) 0.1217(19) Uani 1 1 d . . .
N6 N 0.4198(3) 0.6595(2) 0.0042(3) 0.0398(6) Uani 1 1 d . . .
N7 N 0.3204(3) 0.6148(3) 0.0132(3) 0.0410(7) Uani 1 1 d . . .
N8 N 0.2274(4) 0.5705(3) 0.0222(4) 0.0579(9) Uani 1 1 d . . .
N9 N 0.3099(3) 0.8658(3) -0.1920(3) 0.0405(6) Uani 1 1 d . . .
N10 N 0.2970(3) 0.7989(3) -0.2545(3) 0.0365(6) Uani 1 1 d . . .
N11 N 0.2818(4) 0.7372(3) -0.3147(3) 0.0560(8) Uani 1 1 d . . .
O1 O 0.6058(2) 1.06151(17) -0.02391(18) 0.0233(4) Uani 1 1 d . . .
O2 O 0.6541(2) 0.78145(19) -0.06195(19) 0.0280(4) Uani 1 1 d . . .
O3 O 0.4682(2) 0.70696(19) 0.2000(2) 0.0334(5) Uani 1 1 d . . .
H3O H 0.4458 0.6866 0.1437 0.040 Uiso 1 1 d R . .
O4 O 0.4739(2) 0.99077(18) 0.22687(18) 0.0270(4) Uani 1 1 d . . .
C1 C 0.8862(4) 0.8015(3) 0.1402(3) 0.0370(7) Uani 1 1 d . . .
H1A H 0.8645 0.8822 0.1761 0.044 Uiso 1 1 calc R . .
H1B H 0.9940 0.7662 0.1063 0.044 Uiso 1 1 calc R . .
C2 C 0.8146(4) 0.6960(3) 0.2512(3) 0.0401(7) Uani 1 1 d . . .
H2A H 0.8472 0.6108 0.2192 0.048 Uiso 1 1 calc R . .
H2B H 0.8448 0.6800 0.3275 0.048 Uiso 1 1 calc R . .
C3 C 0.5904(4) 0.8472(3) 0.3815(3) 0.0374(7) Uani 1 1 d . . .
H3A H 0.6622 0.9011 0.3551 0.045 Uiso 1 1 calc R . .
H3B H 0.5731 0.8023 0.4747 0.045 Uiso 1 1 calc R . .
C4 C 0.4461(4) 0.9377(3) 0.3675(3) 0.0359(7) Uani 1 1 d . . .
H4A H 0.3703 0.8862 0.4040 0.043 Uiso 1 1 calc R . .
H4B H 0.4104 1.0117 0.4167 0.043 Uiso 1 1 calc R . .
C5 C 0.5766(4) 0.6290(3) 0.3627(3) 0.0396(7) Uani 1 1 d . . .
H5A H 0.6404 0.5539 0.4028 0.047 Uiso 1 1 calc R . .
H5B H 0.4824 0.6573 0.4340 0.047 Uiso 1 1 calc R . .
C6 C 0.5496(4) 0.5851(3) 0.2620(3) 0.0392(7) Uani 1 1 d . . .
H6A H 0.6435 0.5472 0.1955 0.047 Uiso 1 1 calc R . .
H6B H 0.4911 0.5172 0.3055 0.047 Uiso 1 1 calc R . .
C7 C 0.8680(3) 0.9681(3) -0.0601(3) 0.0312(6) Uani 1 1 d . . .
H7A H 0.9646 0.9466 -0.1312 0.037 Uiso 1 1 calc R . .
H7B H 0.8768 1.0201 -0.0064 0.037 Uiso 1 1 calc R . .
C8 C 0.7538(3) 1.0543(3) -0.1230(3) 0.0295(6) Uani 1 1 d . . .
H8A H 0.7703 1.1452 -0.1599 0.035 Uiso 1 1 calc R . .
H8B H 0.7645 1.0153 -0.1963 0.035 Uiso 1 1 calc R . .
C9 C 0.8941(3) 0.7255(3) -0.0500(3) 0.0356(7) Uani 1 1 d . . .
H9A H 0.8897 0.6394 0.0123 0.043 Uiso 1 1 calc R . .
H9B H 0.9984 0.7235 -0.1051 0.043 Uiso 1 1 calc R . .
C10 C 0.8087(3) 0.7439(3) -0.1387(3) 0.0326(7) Uani 1 1 d . . .
H10A H 0.8359 0.8143 -0.2170 0.039 Uiso 1 1 calc R . .
H10B H 0.8320 0.6598 -0.1696 0.039 Uiso 1 1 calc R . .
N12 N 0.9147(6) 0.9234(6) 0.3979(5) 0.1186(19) Uani 1 1 d . . .
C11 C 0.9894(5) 0.8410(6) 0.4460(4) 0.0700(12) Uani 1 1 d . . .
C12 C 1.0880(6) 0.7331(5) 0.5033(5) 0.0817(14) Uani 1 1 d . . .
H12A H 1.0362 0.6643 0.5624 0.123 Uiso 1 1 calc R . .
H12B H 1.1203 0.7687 0.5534 0.123 Uiso 1 1 calc R . .
H12C H 1.1736 0.6941 0.4323 0.123 Uiso 1 1 calc R . .

loop_
_atom_site_aniso_label
_atom_site_aniso_U_11
_atom_site_aniso_U_22
_atom_site_aniso_U_33
_atom_site_aniso_U_23
_atom_site_aniso_U_13
_atom_site_aniso_U_12
Fe1 0.0255(2) 0.0237(2) 0.0223(2) -0.00360(15) -0.00970(17) -0.00750(16)
Fe2 0.0353(3) 0.0269(2) 0.0309(2) -0.00682(17) -0.01702(19) -0.00809(18)
N1 0.0259(12) 0.0309(12) 0.0309(13) -0.0063(10) -0.0119(10) -0.0062(10)
N2 0.0405(15) 0.0327(12) 0.0287(13) 0.0019(10) -0.0177(11) -0.0126(11)
N3 0.064(2) 0.0540(18) 0.0423(17) -0.0249(15) -0.0259(16) 0.0035(16)
N4 0.0528(19) 0.0569(19) 0.0535(19) -0.0285(16) -0.0129(15) -0.0142(16)
N5 0.116(4) 0.088(3) 0.148(5) -0.081(3) -0.028(4) 0.018(3)
N6 0.0530(17) 0.0309(13) 0.0502(17) 0.0006(12) -0.0302(14) -0.0197(13)
N7 0.0493(18) 0.0288(13) 0.0458(17) -0.0059(12) -0.0208(14) -0.0067(13)
N8 0.0526(19) 0.0478(17) 0.083(2) -0.0044(16) -0.0308(18) -0.0215(15)
N9 0.0474(17) 0.0361(14) 0.0520(17) -0.0105(13) -0.0302(14) -0.0089(12)
N10 0.0399(15) 0.0383(14) 0.0380(15) -0.0027(12) -0.0217(13) -0.0112(12)
N11 0.071(2) 0.0574(19) 0.062(2) -0.0161(16) -0.0399(18) -0.0166(17)
O1 0.0232(10) 0.0248(9) 0.0227(10) -0.0025(7) -0.0079(8) -0.0087(7)
O2 0.0239(10) 0.0340(10) 0.0285(10) -0.0123(8) -0.0093(8) -0.0044(8)
O3 0.0479(13) 0.0289(10) 0.0328(11) 0.0031(8) -0.0232(10) -0.0169(9)
O4 0.0368(11) 0.0279(10) 0.0193(10) -0.0043(8) -0.0112(8) -0.0101(8)
C1 0.0324(17) 0.0428(17) 0.0423(19) -0.0040(14) -0.0230(15) -0.0078(14)
C2 0.0449(19) 0.0395(17) 0.0422(19) -0.0014(14) -0.0289(16) -0.0060(14)
C3 0.052(2) 0.0413(17) 0.0251(16) -0.0018(13) -0.0202(15) -0.0142(15)
C4 0.0462(19) 0.0391(16) 0.0218(15) -0.0064(13) -0.0087(14) -0.0135(14)
C5 0.051(2) 0.0348(16) 0.0352(17) 0.0091(13) -0.0218(15) -0.0178(14)
C6 0.052(2) 0.0267(15) 0.0418(19) 0.0030(13) -0.0222(16) -0.0137(14)
C7 0.0260(15) 0.0350(15) 0.0335(16) -0.0032(13) -0.0093(13) -0.0127(12)
C8 0.0265(15) 0.0313(14) 0.0277(15) -0.0015(12) -0.0061(12) -0.0115(12)
C9 0.0258(15) 0.0362(16) 0.0446(19) -0.0127(14) -0.0138(14) -0.0011(13)
C10 0.0305(16) 0.0344(15) 0.0314(16) -0.0126(13) -0.0069(13) -0.0060(12)
N12 0.081(3) 0.163(5) 0.080(3) -0.005(3) -0.027(3) -0.008(3)
C11 0.051(3) 0.105(4) 0.050(3) -0.016(3) -0.009(2) -0.025(3)
C12 0.075(3) 0.093(4) 0.076(3) -0.029(3) -0.028(3) -0.005(3)

loop_
_atom_type_symbol
_atom_type_description
_atom_type_scat_dispersion_real
_atom_type_scat_dispersion_imag
_atom_type_scat_source
C C 0.0033 0.0016 'International Tables Vol C Tables 4.2.6.8 and 6.1.1.4'
H H 0.0000 0.0000 'International Tables Vol C Tables 4.2.6.8 and 6.1.1.4'
N N 0.0061 0.0033 'International Tables Vol C Tables 4.2.6.8 and 6.1.1.4'
O O 0.0106 0.0060 'International Tables Vol C Tables 4.2.6.8 and 6.1.1.4'
Fe Fe 0.3463 0.8444 'International Tables Vol C Tables 4.2.6.8 and 6.1.1.4'

loop_
_geom_angle_atom_site_label_1
_geom_angle_atom_site_label_2
_geom_angle_atom_site_label_3
_geom_angle
_geom_angle_site_symmetry_1
_geom_angle_site_symmetry_3
_geom_angle_publ_flag
O4 Fe1 O2 163.01(8) . . ?
O4 Fe1 O3 100.29(8) . . ?
O2 Fe1 O3 84.67(8) . . ?
O4 Fe1 O1 76.27(7) . . ?
O2 Fe1 O1 92.19(8) . . ?
O3 Fe1 O1 154.44(8) . . ?
O4 Fe1 O1 89.85(7) . 2_675 ?
O2 Fe1 O1 75.04(7) . 2_675 ?
O3 Fe1 O1 79.02(7) . 2_675 ?
O1 Fe1 O1 75.67(7) . 2_675 ?
O4 Fe1 N1 111.25(8) . . ?
O2 Fe1 N1 77.94(8) . . ?
O3 Fe1 N1 124.81(8) . . ?
O1 Fe1 N1 78.86(8) . . ?
O1 Fe1 N1 141.75(8) 2_675 . ?
O4 Fe1 N2 76.05(8) . . ?
O2 Fe1 N2 120.79(8) . . ?
O3 Fe1 N2 70.75(8) . . ?
O1 Fe1 N2 130.78(8) . . ?
O1 Fe1 N2 143.36(8) 2_675 . ?
N1 Fe1 N2 74.44(9) . . ?
O4 Fe1 Fe2 35.53(5) . 2_675 ?
O2 Fe1 Fe2 133.28(6) . 2_675 ?
O3 Fe1 Fe2 133.73(6) . 2_675 ?
O1 Fe1 Fe2 41.29(5) . 2_675 ?
O1 Fe1 Fe2 86.32(5) 2_675 2_675 ?
N1 Fe1 Fe2 93.03(6) . 2_675 ?
N2 Fe1 Fe2 99.71(6) . 2_675 ?
O4 Fe1 Fe2 130.27(6) . . ?
O2 Fe1 Fe2 34.74(6) . . ?
O3 Fe1 Fe2 77.00(5) . . ?
O1 Fe1 Fe2 85.99(5) . . ?
O1 Fe1 Fe2 40.50(5) 2_675 . ?
N1 Fe1 Fe2 110.16(6) . . ?
N2 Fe1 Fe2 142.01(6) . . ?
Fe2 Fe1 Fe2 117.201(13) 2_675 . ?
O4 Fe1 Fe1 81.39(6) . 2_675 ?
O2 Fe1 Fe1 81.85(6) . 2_675 ?
O3 Fe1 Fe1 116.15(6) . 2_675 ?
O1 Fe1 Fe1 38.47(5) . 2_675 ?
O1 Fe1 Fe1 37.20(4) 2_675 2_675 ?
N1 Fe1 Fe1 112.56(6) . 2_675 ?
N2 Fe1 Fe1 157.34(6) . 2_675 ?
Fe2 Fe1 Fe1 59.328(13) 2_675 2_675 ?
Fe2 Fe1 Fe1 57.873(14) . 2_675 ?
N3 Fe2 O4 96.66(11) . 2_675 ?
N3 Fe2 O2 94.07(11) . . ?
O4 Fe2 O2 89.59(8) 2_675 . ?
N3 Fe2 N9 92.25(12) . . ?
O4 Fe2 N9 91.33(9) 2_675 . ?
O2 Fe2 N9 173.46(10) . . ?
N3 Fe2 N6 100.96(12) . . ?
O4 Fe2 N6 162.25(9) 2_675 . ?
O2 Fe2 N6 86.99(9) . . ?
N9 Fe2 N6 90.18(11) . . ?
N3 Fe2 O1 165.04(11) . 2_675 ?
O4 Fe2 O1 73.96(7) 2_675 2_675 ?
O2 Fe2 O1 74.58(7) . 2_675 ?
N9 Fe2 O1 99.47(9) . 2_675 ?
N6 Fe2 O1 88.34(9) . 2_675 ?
N3 Fe2 Fe1 130.63(10) . 2_675 ?
O4 Fe2 Fe1 34.05(5) 2_675 2_675 ?
O2 Fe2 Fe1 85.52(5) . 2_675 ?
N9 Fe2 Fe1 91.63(7) . 2_675 ?
N6 Fe2 Fe1 128.22(8) . 2_675 ?
O1 Fe2 Fe1 40.44(5) 2_675 2_675 ?
N3 Fe2 Fe1 127.67(9) . . ?
O4 Fe2 Fe1 83.44(5) 2_675 . ?
O2 Fe2 Fe1 33.73(5) . . ?
N9 Fe2 Fe1 140.05(8) . . ?
N6 Fe2 Fe1 84.07(7) . . ?
O1 Fe2 Fe1 41.05(5) 2_675 . ?
Fe1 Fe2 Fe1 62.799(13) 2_675 . ?
N3 Fe2 Fe2 137.67(10) . 2_675 ?
O4 Fe2 Fe2 56.70(5) 2_675 2_675 ?
O2 Fe2 Fe2 57.56(5) . 2_675 ?
N9 Fe2 Fe2 117.97(7) . 2_675 ?
N6 Fe2 Fe2 107.38(7) . 2_675 ?
O1 Fe2 Fe2 27.43(5) 2_675 2_675 ?
Fe1 Fe2 Fe2 31.671(8) 2_675 2_675 ?
Fe1 Fe2 Fe2 31.128(8) . 2_675 ?
C9 N1 C7 111.9(2) . . ?
C9 N1 C1 109.6(2) . . ?
C7 N1 C1 109.1(2) . . ?
C9 N1 Fe1 104.34(16) . . ?
C7 N1 Fe1 108.69(16) . . ?
C1 N1 Fe1 113.09(18) . . ?
C2 N2 C3 111.6(2) . . ?
C2 N2 C5 111.1(2) . . ?
C3 N2 C5 110.4(2) . . ?
C2 N2 Fe1 109.73(18) . . ?
C3 N2 Fe1 103.92(16) . . ?
C5 N2 Fe1 109.83(17) . . ?
N4 N3 Fe2 141.3(3) . . ?
N5 N4 N3 178.1(5) . . ?
N7 N6 Fe2 124.9(2) . . ?
N8 N7 N6 178.9(3) . . ?
N10 N9 Fe2 123.4(2) . . ?
N11 N10 N9 178.4(3) . . ?
C8 O1 Fe1 111.55(15) . . ?
C8 O1 Fe2 123.99(15) . 2_675 ?
Fe1 O1 Fe2 98.27(7) . 2_675 ?
C8 O1 Fe1 117.13(15) . 2_675 ?
Fe1 O1 Fe1 104.33(7) . 2_675 ?
Fe2 O1 Fe1 98.45(7) 2_675 2_675 ?
C10 O2 Fe1 121.38(16) . . ?
C10 O2 Fe2 123.34(17) . . ?
Fe1 O2 Fe2 111.53(9) . . ?
C6 O3 Fe1 115.76(18) . . ?
C6 O3 H3O 108.6 . . ?
Fe1 O3 H3O 108.2 . . ?
C4 O4 Fe1 119.19(17) . . ?
C4 O4 Fe2 123.25(16) . 2_675 ?
Fe1 O4 Fe2 110.42(9) . 2_675 ?
N1 C1 C2 111.1(2) . . ?
N1 C1 H1A 109.4 . . ?
C2 C1 H1A 109.4 . . ?
N1 C1 H1B 109.4 . . ?
C2 C1 H1B 109.4 . . ?
H1A C1 H1B 108.0 . . ?
N2 C2 C1 109.4(2) . . ?
N2 C2 H2A 109.8 . . ?
C1 C2 H2A 109.8 . . ?
N2 C2 H2B 109.8 . . ?
C1 C2 H2B 109.8 . . ?
H2A C2 H2B 108.2 . . ?
N2 C3 C4 108.7(2) . . ?
N2 C3 H3A 110.0 . . ?
C4 C3 H3A 110.0 . . ?
N2 C3 H3B 110.0 . . ?
C4 C3 H3B 110.0 . . ?
H3A C3 H3B 108.3 . . ?
O4 C4 C3 108.0(2) . . ?
O4 C4 H4A 110.1 . . ?
C3 C4 H4A 110.1 . . ?
O4 C4 H4B 110.1 . . ?
C3 C4 H4B 110.1 . . ?
H4A C4 H4B 108.4 . . ?
C6 C5 N2 108.7(2) . . ?
C6 C5 H5A 110.0 . . ?
N2 C5 H5A 110.0 . . ?
C6 C5 H5B 110.0 . . ?
N2 C5 H5B 110.0 . . ?
H5A C5 H5B 108.3 . . ?
O3 C6 C5 104.8(2) . . ?
O3 C6 H6A 110.8 . . ?
C5 C6 H6A 110.8 . . ?
O3 C6 H6B 110.8 . . ?
C5 C6 H6B 110.8 . . ?
H6A C6 H6B 108.9 . . ?
N1 C7 C8 113.0(2) . . ?
N1 C7 H7A 109.0 . . ?
C8 C7 H7A 109.0 . . ?
N1 C7 H7B 109.0 . . ?
C8 C7 H7B 109.0 . . ?
H7A C7 H7B 107.8 . . ?
O1 C8 C7 110.1(2) . . ?
O1 C8 H8A 109.6 . . ?
C7 C8 H8A 109.6 . . ?
O1 C8 H8B 109.6 . . ?
C7 C8 H8B 109.6 . . ?
H8A C8 H8B 108.2 . . ?
N1 C9 C10 110.2(2) . . ?
N1 C9 H9A 109.6 . . ?
C10 C9 H9A 109.6 . . ?
N1 C9 H9B 109.6 . . ?
C10 C9 H9B 109.6 . . ?
H9A C9 H9B 108.1 . . ?
O2 C10 C9 107.9(2) . . ?
O2 C10 H10A 110.1 . . ?
C9 C10 H10A 110.1 . . ?
O2 C10 H10B 110.1 . . ?
C9 C10 H10B 110.1 . . ?
H10A C10 H10B 108.4 . . ?
N12 C11 C12 177.9(6) . . ?
C11 C12 H12A 109.5 . . ?
C11 C12 H12B 109.5 . . ?
H12A C12 H12B 109.5 . . ?
C11 C12 H12C 109.5 . . ?
H12A C12 H12C 109.5 . . ?
H12B C12 H12C 109.5 . . ?

loop_
_geom_bond_atom_site_label_1
_geom_bond_atom_site_label_2
_geom_bond_distance
_geom_bond_site_symmetry_2
_geom_bond_publ_flag
Fe1 O4 1.9509(18) . ?
Fe1 O2 1.9794(18) . ?
Fe1 O3 2.1247(19) . ?
Fe1 O1 2.1400(18) . ?
Fe1 O1 2.2017(18) 2_675 ?
Fe1 N1 2.243(2) . ?
Fe1 N2 2.428(2) . ?
Fe1 Fe2 3.2652(6) 2_675 ?
Fe1 Fe2 3.3162(6) . ?
Fe1 Fe1 3.4292(8) 2_675 ?
Fe2 N3 1.970(3) . ?
Fe2 O4 2.0247(18) 2_675 ?
Fe2 O2 2.0316(19) . ?
Fe2 N9 2.039(3) . ?
Fe2 N6 2.049(3) . ?
Fe2 O1 2.1774(18) 2_675 ?
Fe2 Fe1 3.2652(6) 2_675 ?
Fe2 Fe2 5.6177(8) 2_675 ?
N1 C9 1.489(4) . ?
N1 C7 1.490(3) . ?
N1 C1 1.494(4) . ?
N2 C2 1.477(4) . ?
N2 C3 1.482(4) . ?
N2 C5 1.487(4) . ?
N3 N4 1.160(4) . ?
N4 N5 1.139(5) . ?
N6 N7 1.208(4) . ?
N7 N8 1.145(4) . ?
N9 N10 1.197(3) . ?
N10 N11 1.146(4) . ?
O1 C8 1.433(3) . ?
O1 Fe2 2.1774(18) 2_675 ?
O1 Fe1 2.2017(18) 2_675 ?
O2 C10 1.415(3) . ?
O3 C6 1.437(3) . ?
O3 H3O 0.8501 . ?
O4 C4 1.432(3) . ?
O4 Fe2 2.0247(18) 2_675 ?
C1 C2 1.507(4) . ?
C1 H1A 0.9700 . ?
C1 H1B 0.9700 . ?
C2 H2A 0.9700 . ?
C2 H2B 0.9700 . ?
C3 C4 1.502(4) . ?
C3 H3A 0.9700 . ?
C3 H3B 0.9700 . ?
C4 H4A 0.9700 . ?
C4 H4B 0.9700 . ?
C5 C6 1.483(4) . ?
C5 H5A 0.9700 . ?
C5 H5B 0.9700 . ?
C6 H6A 0.9700 . ?
C6 H6B 0.9700 . ?
C7 C8 1.506(4) . ?
C7 H7A 0.9700 . ?
C7 H7B 0.9700 . ?
C8 H8A 0.9700 . ?
C8 H8B 0.9700 . ?
C9 C10 1.503(4) . ?
C9 H9A 0.9700 . ?
C9 H9B 0.9700 . ?
C10 H10A 0.9700 . ?
C10 H10B 0.9700 . ?
N12 C11 1.117(6) . ?
C11 C12 1.434(7) . ?
C12 H12A 0.9600 . ?
C12 H12B 0.9600 . ?
C12 H12C 0.9600 . ?

loop_
_geom_hbond_atom_site_label_D
_geom_hbond_atom_site_label_H
_geom_hbond_atom_site_label_A
_geom_hbond_distance_DH
_geom_hbond_distance_HA
_geom_hbond_distance_DA
_geom_hbond_angle_DHA
_geom_hbond_site_symmetry_A
O3 H3O N6 0.85 1.79 2.636(3) 170.5 .
